data_1507043
loop_
_publ_author_name
'Higham, Luke T.'
'Kreher, Ulf P.'
'Raston, Colin L.'
'Scott, Janet L.'
'Strauss, Christopher R.'

_publ_section_title
;
 Horning-crown macrocycles: novel hybrids of calixarenes and crown ethers.
;
_journal_issue 19
_journal_name_full 'Organic letters'
_journal_page_first 3261
_journal_page_last 3264
_journal_paper_doi 10.1021/ol048921s
_journal_volume 6
_journal_year 2004
_chemical_formula_moiety '(C44 H40 O6)2 (C6 H7 N)4.5'
_chemical_formula_sum 'C115 H112.5 N4.5 O12'
_chemical_formula_weight 1749.60
_chemical_name_systematic
; 
3,4:9,10:18,19:24,25-Tetrabenzo-5,8,20,23-tetraoxa-tricyclo[25.3.1.112,16]dotriaconta-1(30),3,9,12,14,16(32),18,24,27(31),28-decaene-31,32-diol aniline solvate
;
_space_group_IT_number 2
_symmetry_cell_setting triclinic
_symmetry_space_group_name_Hall '-P 1'
_symmetry_space_group_name_H-M 'P -1'
_atom_sites_solution_hydrogens geom
_atom_sites_solution_primary direct
_atom_sites_solution_secondary difmap
_audit_creation_method SHELXL-97
_cell_angle_alpha 71.9750(10)
_cell_angle_beta 75.6760(10)
_cell_angle_gamma 72.6580(10)
_cell_formula_units_Z 2
_cell_length_a 15.8459(2)
_cell_length_b 16.8743(3)
_cell_length_c 19.5577(4)
_cell_measurement_temperature 123(2)
_cell_volume 4676.92(14)
_computing_cell_refinement 'Nonius collect'
_computing_data_collection 'Nonius collect'
_computing_data_reduction 'Nonius collect'
_computing_molecular_graphics X-Seed
_computing_publication_material ciftab
_computing_structure_refinement 'SHELXL-97 (Sheldrick, 1997)'
_computing_structure_solution 'SHELXS-97 (Sheldrick, 1990)'
_diffrn_ambient_temperature 123(2)
_diffrn_measured_fraction_theta_full 0.970
_diffrn_measured_fraction_theta_max 0.970
_diffrn_measurement_device_type 'Enraf Nonius Kappa CCD'
_diffrn_measurement_method 'phi and omega scans'
_diffrn_radiation_monochromator graphite
_diffrn_radiation_source 'fine-focus sealed tube'
_diffrn_radiation_type MoK\a
_diffrn_radiation_wavelength 0.71073
_diffrn_reflns_av_R_equivalents 0.0000
_diffrn_reflns_av_sigmaI/netI 0.2021
_diffrn_reflns_limit_h_max 20
_diffrn_reflns_limit_h_min 0
_diffrn_reflns_limit_k_max 22
_diffrn_reflns_limit_k_min -20
_diffrn_reflns_limit_l_max 26
_diffrn_reflns_limit_l_min -24
_diffrn_reflns_number 22554
_diffrn_reflns_theta_full 28.30
_diffrn_reflns_theta_max 28.30
_diffrn_reflns_theta_min 2.64
_exptl_absorpt_coefficient_mu 0.080
_exptl_absorpt_correction_type none
_exptl_crystal_colour colourless
_exptl_crystal_density_diffrn 1.242
_exptl_crystal_density_method 'not measured'
_exptl_crystal_description plates
_exptl_crystal_F_000 1860
_exptl_crystal_size_max 0.30
_exptl_crystal_size_mid 0.25
_exptl_crystal_size_min 0.25
_refine_diff_density_max 0.884
_refine_diff_density_min -0.412
_refine_diff_density_rms 0.062
_refine_ls_extinction_method none
_refine_ls_goodness_of_fit_ref 0.943
_refine_ls_hydrogen_treatment mixed
_refine_ls_matrix_type full
_refine_ls_number_parameters 1205
_refine_ls_number_reflns 22554
_refine_ls_number_restraints 0
_refine_ls_restrained_S_all 0.943
_refine_ls_R_factor_all 0.2074
_refine_ls_R_factor_gt 0.0681
_refine_ls_shift/su_max 0.000
_refine_ls_shift/su_mean 0.000
_refine_ls_structure_factor_coef Fsqd
_refine_ls_weighting_details 'calc w=1/[\s^2^(Fo^2^)+(0.0851P)^2^+0.0000P] where P=(Fo^2^+2Fc^2^)/3'
_refine_ls_weighting_scheme calc
_refine_ls_wR_factor_gt 0.1462
_refine_ls_wR_factor_ref 0.1850
_reflns_number_gt 9438
_reflns_number_total 22554
_reflns_threshold_expression >2sigma(I)
_cod_data_source_file ol048921ssi20040809_091408.cif
_cod_data_source_block 4
_cod_depositor_comments
;
The following automatic conversions were performed:

'_symmetry_cell_setting' value 'Triclinic' changed to 'triclinic'
according to /home/saulius/struct/CIF-dictionaries/cif_core.dic
dictionary named 'cif_core.dic' version 2.4.1 from 2010-06-29.

Automatic conversion script
Id: cif_fix_values 1715 2011-07-08 13:25:40Z adriana 
;
_cod_original_sg_symbol_H-M P-1
_cod_original_formula_sum 'C115 H112.50 N4.50 O12'
_cod_database_code 1507043

loop_
_symmetry_equiv_pos_as_xyz
'x, y, z'
'-x, -y, -z'

loop_
_atom_site_label
_atom_site_type_symbol
_atom_site_fract_x
_atom_site_fract_y
_atom_site_fract_z
_atom_site_U_iso_or_equiv
_atom_site_adp_type
_atom_site_occupancy
_atom_site_symmetry_multiplicity
_atom_site_calc_flag
_atom_site_refinement_flags
O1A O 0.24242(14) 0.06908(11) 0.13049(10) 0.0280(5) Uani 1 1 d .
O4B O 0.36070(12) 0.37060(11) 0.27054(10) 0.0290(5) Uani 1 1 d .
O2A O 0.42116(11) 0.06520(10) 0.06811(10) 0.0258(4) Uani 1 1 d .
O4A O 0.19195(12) 0.00516(12) 0.36760(11) 0.0259(5) Uani 1 1 d .
O6B O 0.20415(12) 0.37178(11) 0.20280(10) 0.0297(5) Uani 1 1 d .
O5A O 0.21089(11) 0.14891(10) 0.40369(10) 0.0255(4) Uani 1 1 d .
O1B O 0.12721(12) 0.41668(12) 0.44471(11) 0.0276(5) Uani 1 1 d .
O2B O 0.13164(11) 0.28332(10) 0.57510(10) 0.0267(5) Uani 1 1 d .
O3A O 0.40181(12) -0.09555(10) 0.17148(10) 0.0275(5) Uani 1 1 d .
O6A O 0.06927(11) 0.19457(10) 0.32546(10) 0.0264(4) Uani 1 1 d .
O3B O 0.28982(12) 0.35180(10) 0.52528(10) 0.0265(4) Uani 1 1 d .
O5B O 0.35436(12) 0.23241(11) 0.22397(10) 0.0303(5) Uani 1 1 d .
C75B C 0.33760(16) 0.44618(15) 0.38172(14) 0.0225(6) Uani 1 1 d .
H75C H 0.3229 0.4972 0.3409 0.027 Uiso 1 1 calc R
H75D H 0.2909 0.4138 0.3929 0.027 Uiso 1 1 calc R
C32B C 0.51637(17) 0.29589(15) 0.27826(15) 0.0227(6) Uani 1 1 d .
C35B C 0.50290(17) 0.37342(15) 0.38908(15) 0.0252(6) Uani 1 1 d .
H35B H 0.4990 0.3997 0.4266 0.030 Uiso 1 1 calc R
C46A C 0.28353(17) 0.13533(15) 0.43739(14) 0.0204(6) Uani 1 1 d .
C31A C 0.25980(17) -0.06258(15) 0.39181(15) 0.0210(6) Uani 1 1 d .
C76A C 0.15827(17) 0.23606(15) 0.38348(16) 0.0257(7) Uani 1 1 d .
H76A H 0.1852 0.2663 0.3347 0.031 Uiso 1 1 calc R
H76B H 0.1567 0.2674 0.4192 0.031 Uiso 1 1 calc R
C41A C 0.30452(17) 0.05650(15) 0.48774(14) 0.0216(6) Uani 1 1 d .
C31B C 0.43646(17) 0.35040(15) 0.30153(15) 0.0234(6) Uani 1 1 d .
C22B C 0.50075(18) 0.16559(16) 0.24755(15) 0.0242(6) Uani 1 1 d .
C42B C 0.31646(16) 0.42538(15) 0.51820(15) 0.0216(6) Uani 1 1 d .
C36A C 0.29251(17) -0.07316(15) 0.45472(14) 0.0221(6) Uani 1 1 d .
C2B C 0.05676(17) 0.46589(15) 0.34219(15) 0.0235(6) Uani 1 1 d .
C56A C -0.00082(17) 0.13033(15) 0.27149(14) 0.0225(6) Uani 1 1 d .
C34A C 0.40061(18) -0.20182(15) 0.43072(16) 0.0275(7) Uani 1 1 d .
H34A H 0.4505 -0.2481 0.4431 0.033 Uiso 1 1 calc R
C51A C -0.00822(17) 0.17567(15) 0.32248(15) 0.0229(6) Uani 1 1 d .
C21B C 0.41582(18) 0.15683(16) 0.24896(15) 0.0253(7) Uani 1 1 d .
C32A C 0.29431(17) -0.12250(15) 0.34878(14) 0.0215(6) Uani 1 1 d .
C41B C 0.33454(17) 0.47580(15) 0.44753(15) 0.0235(6) Uani 1 1 d .
C75A C 0.25313(17) -0.01162(15) 0.50331(14) 0.0233(6) Uani 1 1 d .
H1 H 0.1903 0.0169 0.4967 0.028 Uiso 1 1 calc R
H2 H 0.2523 -0.0448 0.5549 0.028 Uiso 1 1 calc R
C2A C 0.20343(18) 0.19580(16) 0.03227(15) 0.0268(7) Uani 1 1 d .
C74A C 0.25399(17) -0.10705(15) 0.28179(14) 0.0234(6) Uani 1 1 d .
H74A H 0.1890 -0.1043 0.2972 0.028 Uiso 1 1 calc R
H74B H 0.2605 -0.0505 0.2490 0.028 Uiso 1 1 calc R
C42A C 0.37498(18) 0.04201(16) 0.52386(15) 0.0249(7) Uani 1 1 d .
H42A H 0.3899 -0.0108 0.5593 0.030 Uiso 1 1 calc R
C35A C 0.36367(18) -0.14359(15) 0.47299(15) 0.0270(7) Uani 1 1 d .
H35A H 0.3873 -0.1517 0.5155 0.032 Uiso 1 1 calc R
C1A C 0.18377(17) 0.14394(15) 0.10185(15) 0.0225(6) Uani 1 1 d .
C34B C 0.58350(18) 0.31886(16) 0.36637(16) 0.0283(7) Uani 1 1 d .
H34B H 0.6343 0.3080 0.3884 0.034 Uiso 1 1 calc R
C77B C 0.21802(17) 0.23906(16) 0.59572(15) 0.0263(7) Uani 1 1 d .
H77C H 0.2551 0.2067 0.5597 0.032 Uiso 1 1 calc R
H77D H 0.2108 0.1979 0.6442 0.032 Uiso 1 1 calc R
C78A C 0.08643(17) 0.10370(15) 0.22317(14) 0.0238(6) Uani 1 1 d .
H78A H 0.0901 0.0467 0.2170 0.029 Uiso 1 1 calc R
H78B H 0.1360 0.0970 0.2485 0.029 Uiso 1 1 calc R
C13A C 0.43270(19) 0.32130(17) -0.00797(16) 0.0327(7) Uani 1 1 d .
H13A H 0.4340 0.3802 -0.0260 0.039 Uiso 1 1 calc R
C1B C 0.04976(17) 0.43217(15) 0.41811(15) 0.0226(6) Uani 1 1 d .
C11A C 0.36462(17) 0.20654(16) 0.00167(14) 0.0236(6) Uani 1 1 d .
C44A C 0.40391(18) 0.17898(16) 0.45778(15) 0.0269(7) Uani 1 1 d .
H44A H 0.4390 0.2197 0.4465 0.032 Uiso 1 1 calc R
C6A C 0.10156(17) 0.16410(15) 0.14820(14) 0.0219(6) Uani 1 1 d .
C6B C -0.03028(18) 0.41756(15) 0.46234(15) 0.0248(7) Uani 1 1 d .
C51B C 0.07380(18) 0.23468(16) 0.57736(15) 0.0243(6) Uani 1 1 d .
C56B C 0.09770(18) 0.14537(15) 0.59255(15) 0.0268(7) Uani 1 1 d .
H56B H 0.1561 0.1143 0.6023 0.032 Uiso 1 1 calc R
C52B C -0.01258(18) 0.28168(16) 0.56352(14) 0.0240(6) Uani 1 1 d .
C43A C 0.42389(18) 0.10224(16) 0.50971(16) 0.0280(7) Uani 1 1 d .
H43A H 0.4713 0.0910 0.5357 0.034 Uiso 1 1 calc R
C72B C 0.23992(19) 0.31449(17) 0.15587(16) 0.0331(7) Uani 1 1 d .
H72C H 0.2876 0.3351 0.1169 0.040 Uiso 1 1 calc R
H72D H 0.1919 0.3126 0.1326 0.040 Uiso 1 1 calc R
C77A C 0.06605(18) 0.23278(16) 0.38241(15) 0.0268(7) Uani 1 1 d .
H3 H 0.0412 0.1984 0.4301 0.032 Uiso 1 1 calc R
H4 H 0.0267 0.2915 0.3737 0.032 Uiso 1 1 calc R
C76B C 0.26221(18) 0.30467(16) 0.59813(15) 0.0279(7) Uani 1 1 d .
H76C H 0.2198 0.3444 0.6262 0.033 Uiso 1 1 calc R
H76D H 0.3150 0.2760 0.6227 0.033 Uiso 1 1 calc R
C26A C 0.29526(18) -0.17421(16) 0.23939(15) 0.0248(6) Uani 1 1 d .
C3B C -0.01934(19) 0.48465(17) 0.31173(16) 0.0315(7) Uani 1 1 d .
H3B H -0.0163 0.5079 0.2606 0.038 Uiso 1 1 calc R
C26B C 0.39461(19) 0.07724(17) 0.27402(15) 0.0302(7) Uani 1 1 d .
H26B H 0.3365 0.0725 0.2735 0.036 Uiso 1 1 calc R
C33A C 0.36431(17) -0.19203(15) 0.37031(15) 0.0255(7) Uani 1 1 d .
H33A H 0.3878 -0.2338 0.3429 0.031 Uiso 1 1 calc R
C71A C 0.29408(17) 0.17673(16) -0.01676(15) 0.0273(7) Uani 1 1 d .
H71A H 0.3145 0.1141 -0.0120 0.033 Uiso 1 1 calc R
H71B H 0.2871 0.2054 -0.0682 0.033 Uiso 1 1 calc R
C74B C 0.52520(18) 0.25176(16) 0.21902(15) 0.0264(7) Uani 1 1 d .
H74D H 0.4860 0.2899 0.1836 0.032 Uiso 1 1 calc R
H74C H 0.5879 0.2433 0.1926 0.032 Uiso 1 1 calc R
C36B C 0.42843(17) 0.38946(15) 0.35715(15) 0.0230(6) Uani 1 1 d .
C5B C -0.10475(18) 0.43719(16) 0.42948(17) 0.0318(7) Uani 1 1 d .
H5B H -0.1601 0.4278 0.4589 0.038 Uiso 1 1 calc R
C45A C 0.33239(17) 0.19618(16) 0.42217(15) 0.0243(6) Uani 1 1 d .
H45A H 0.3170 0.2495 0.3875 0.029 Uiso 1 1 calc R
C43B C 0.32578(18) 0.44887(17) 0.57760(16) 0.0291(7) Uani 1 1 d .
H43B H 0.3177 0.4120 0.6253 0.035 Uiso 1 1 calc R
C33B C 0.58909(18) 0.28072(15) 0.31191(16) 0.0270(7) Uani 1 1 d .
H33B H 0.6440 0.2432 0.2971 0.032 Uiso 1 1 calc R
C72A C 0.49165(17) 0.00141(15) 0.10211(15) 0.0250(6) Uani 1 1 d .
H5 H 0.4916 0.0099 0.1500 0.030 Uiso 1 1 calc R
H6 H 0.5507 0.0055 0.0710 0.030 Uiso 1 1 calc R
C71B C 0.14627(17) 0.48028(16) 0.29800(15) 0.0261(7) Uani 1 1 d .
H71C H 0.1632 0.5216 0.3155 0.031 Uiso 1 1 calc R
H71D H 0.1920 0.4253 0.3079 0.031 Uiso 1 1 calc R
C21A C 0.36974(18) -0.16743(15) 0.18444(15) 0.0261(7) Uani 1 1 d .
C45B C 0.35972(19) 0.57920(18) 0.49824(18) 0.0372(8) Uani 1 1 d .
H45B H 0.3723 0.6331 0.4913 0.045 Uiso 1 1 calc R
C25B C 0.4591(2) 0.00528(17) 0.29959(16) 0.0345(7) Uani 1 1 d .
H25B H 0.4451 -0.0493 0.3173 0.041 Uiso 1 1 calc R
C23B C 0.56381(19) 0.09185(17) 0.27333(16) 0.0309(7) Uani 1 1 d .
H23B H 0.6224 0.0960 0.2730 0.037 Uiso 1 1 calc R
C3A C 0.13766(18) 0.26907(17) 0.00843(16) 0.0340(7) Uani 1 1 d .
H3A H 0.1492 0.3051 -0.0392 0.041 Uiso 1 1 calc R
C55A C -0.07752(18) 0.10943(16) 0.26690(16) 0.0285(7) Uani 1 1 d .
H55A H -0.0742 0.0792 0.2323 0.034 Uiso 1 1 calc R
C78B C -0.03799(18) 0.37870(15) 0.54428(15) 0.0275(7) Uani 1 1 d .
H78C H 0.0016 0.3992 0.5634 0.033 Uiso 1 1 calc R
H78D H -0.1005 0.3986 0.5681 0.033 Uiso 1 1 calc R
C16A C 0.42770(17) 0.14997(15) 0.04469(14) 0.0221(6) Uani 1 1 d .
C73A C 0.47475(18) -0.08411(16) 0.11174(16) 0.0288(7) Uani 1 1 d .
H73A H 0.4591 -0.0866 0.0666 0.035 Uiso 1 1 calc R
H73B H 0.5292 -0.1301 0.1224 0.035 Uiso 1 1 calc R
C14A C 0.49426(19) 0.26435(17) 0.03458(15) 0.0313(7) Uani 1 1 d .
H14A H 0.5381 0.2842 0.0459 0.038 Uiso 1 1 calc R
C54A C -0.15864(19) 0.13173(17) 0.31169(16) 0.0329(7) Uani 1 1 d .
H54A H -0.2100 0.1162 0.3081 0.040 Uiso 1 1 calc R
C12B C 0.17966(18) 0.45838(17) 0.17003(16) 0.0291(7) Uani 1 1 d .
C46B C 0.35418(18) 0.55339(17) 0.43899(17) 0.0315(7) Uani 1 1 d .
H46B H 0.3641 0.5899 0.3913 0.038 Uiso 1 1 calc R
C5A C 0.03834(18) 0.23764(16) 0.12242(16) 0.0315(7) Uani 1 1 d .
H5A H -0.0178 0.2523 0.1528 0.038 Uiso 1 1 calc R
C15A C 0.49222(18) 0.17751(16) 0.06106(15) 0.0274(7) Uani 1 1 d .
H15A H 0.5347 0.1382 0.0899 0.033 Uiso 1 1 calc R
C11B C 0.14998(17) 0.51311(16) 0.21700(16) 0.0285(7) Uani 1 1 d .
C53A C -0.16452(18) 0.17656(16) 0.36150(16) 0.0298(7) Uani 1 1 d .
H53A H -0.2202 0.1925 0.3919 0.036 Uiso 1 1 calc R
C44B C 0.34677(19) 0.52592(18) 0.56704(17) 0.0356(8) Uani 1 1 d .
H44B H 0.3523 0.5423 0.6077 0.043 Uiso 1 1 calc R
C24B C 0.5435(2) 0.01202(17) 0.29966(16) 0.0338(7) Uani 1 1 d .
H24B H 0.5875 -0.0376 0.3176 0.041 Uiso 1 1 calc R
C12A C 0.36917(18) 0.29153(16) -0.02406(15) 0.0290(7) Uani 1 1 d .
H12A H 0.3274 0.3307 -0.0537 0.035 Uiso 1 1 calc R
C53B C -0.07287(18) 0.23551(17) 0.56515(15) 0.0285(7) Uani 1 1 d .
H53B H -0.1317 0.2659 0.5561 0.034 Uiso 1 1 calc R
C55B C 0.03494(19) 0.10247(17) 0.59331(15) 0.0307(7) Uani 1 1 d .
H55B H 0.0508 0.0416 0.6035 0.037 Uiso 1 1 calc R
C52A C -0.09007(17) 0.19842(15) 0.36748(15) 0.0261(7) Uani 1 1 d .
H52A H -0.0944 0.2289 0.4022 0.031 Uiso 1 1 calc R
C73B C 0.27737(18) 0.22756(17) 0.19978(16) 0.0315(7) Uani 1 1 d .
H73C H 0.2320 0.2093 0.2423 0.038 Uiso 1 1 calc R
H73D H 0.2955 0.1855 0.1698 0.038 Uiso 1 1 calc R
C22A C 0.4085(2) -0.23013(16) 0.14603(16) 0.0333(7) Uani 1 1 d .
H22A H 0.4596 -0.2249 0.1089 0.040 Uiso 1 1 calc R
C25A C 0.2606(2) -0.24550(17) 0.25457(16) 0.0340(7) Uani 1 1 d .
H25A H 0.2095 -0.2511 0.2917 0.041 Uiso 1 1 calc R
C4A C 0.05579(19) 0.29029(18) 0.05276(17) 0.0371(8) Uani 1 1 d .
H4A H 0.0119 0.3405 0.0356 0.045 Uiso 1 1 calc R
C54B C -0.05027(19) 0.14707(17) 0.57945(15) 0.0309(7) Uani 1 1 d .
H54B H -0.0927 0.1173 0.5798 0.037 Uiso 1 1 calc R
C4B C -0.10023(19) 0.46999(18) 0.35503(17) 0.0366(8) Uani 1 1 d .
H4B H -0.1518 0.4825 0.3335 0.044 Uiso 1 1 calc R
C23A C 0.3720(2) -0.30017(18) 0.16241(17) 0.0378(8) Uani 1 1 d .
H23A H 0.3977 -0.3427 0.1358 0.045 Uiso 1 1 calc R
C24A C 0.2987(2) -0.30882(18) 0.21683(18) 0.0389(8) Uani 1 1 d .
H24A H 0.2745 -0.3575 0.2285 0.047 Uiso 1 1 calc R
C14B C 0.1587(2) 0.5791(2) 0.06584(19) 0.0527(10) Uani 1 1 d .
H14B H 0.1612 0.6012 0.0146 0.063 Uiso 1 1 calc R
C13B C 0.18388(19) 0.4911(2) 0.09522(17) 0.0412(8) Uani 1 1 d .
H13B H 0.2041 0.4533 0.0641 0.049 Uiso 1 1 calc R
C16B C 0.1255(2) 0.60115(19) 0.18525(18) 0.0424(8) Uani 1 1 d .
H16B H 0.1052 0.6395 0.2159 0.051 Uiso 1 1 calc R
C15B C 0.1299(2) 0.6347(2) 0.1104(2) 0.0554(10) Uani 1 1 d .
H15B H 0.1133 0.6949 0.0902 0.067 Uiso 1 1 calc R
C4G C 0.2209(3) 0.8441(4) -0.1272(3) 0.1061(19) Uani 1 1 d .
H4G H 0.2090 0.8232 -0.1629 0.127 Uiso 1 1 calc R
N1G N 0.2705(4) 0.9405(3) 0.0257(3) 0.1448(18) Uani 1 1 d .
C6G C 0.2625(3) 0.8197(3) -0.0141(3) 0.0815(14) Uani 1 1 d .
H6G H 0.2799 0.7805 0.0297 0.098 Uiso 1 1 calc R
C1G C 0.2544(3) 0.9063(4) -0.0248(3) 0.0928(15) Uani 1 1 d .
C5G C 0.2456(3) 0.7892(3) -0.0660(3) 0.0960(16) Uani 1 1 d .
H5G H 0.2516 0.7295 -0.0582 0.115 Uiso 1 1 calc R
C2G C 0.2300(3) 0.9629(4) -0.0885(3) 0.116(2) Uani 1 1 d .
H2G H 0.2255 1.0224 -0.0971 0.139 Uiso 1 1 calc R
C3G C 0.2120(4) 0.9323(5) -0.1394(3) 0.120(2) Uani 1 1 d .
H3G H 0.1937 0.9709 -0.1830 0.144 Uiso 1 1 calc R
C26G C 0.8216(3) 0.49939(19) 0.09225(19) 0.0482(9) Uani 1 1 d .
H26G H 0.8330 0.5410 0.0478 0.058 Uiso 1 1 calc R
C25G C 0.7422(3) 0.4774(2) 0.1106(2) 0.0613(11) Uani 1 1 d .
H25G H 0.6996 0.5022 0.0785 0.074 Uiso 1 1 calc R
C22G C 0.8678(2) 0.40301(19) 0.20131(19) 0.0486(9) Uani 1 1 d .
H22G H 0.9115 0.3764 0.2323 0.058 Uiso 1 1 calc R
C21G C 0.8866(2) 0.4636(2) 0.1358(2) 0.0451(9) Uani 1 1 d .
N21G N 0.9713(2) 0.4902(3) 0.1152(2) 0.0981(12) Uani 1 1 d .
C24G C 0.7225(3) 0.4188(2) 0.1762(2) 0.0705(12) Uani 1 1 d .
H24G H 0.6661 0.4043 0.1900 0.085 Uiso 1 1 calc R
C23G C 0.7860(3) 0.3819(2) 0.2208(2) 0.0638(11) Uani 1 1 d .
H23G H 0.7733 0.3414 0.2657 0.077 Uiso 1 1 calc R
C15G C 0.7767(3) 0.6849(3) 0.20906(19) 0.0678(12) Uani 1 1 d .
H15G H 0.8395 0.6623 0.1980 0.081 Uiso 1 1 calc R
C13G C 0.6474(4) 0.7993(3) 0.2300(2) 0.0830(16) Uani 1 1 d .
H13G H 0.6204 0.8568 0.2332 0.100 Uiso 1 1 calc R
C16G C 0.7186(3) 0.6341(3) 0.2217(2) 0.0740(13) Uani 1 1 d .
H16G H 0.7432 0.5762 0.2190 0.089 Uiso 1 1 calc R
C11G C 0.6266(3) 0.6615(4) 0.2382(2) 0.0818(15) Uani 1 1 d .
C12G C 0.5949(3) 0.7448(4) 0.2423(2) 0.0894(16) Uani 1 1 d .
H12G H 0.5319 0.7656 0.2546 0.107 Uiso 1 1 calc R
N11G N 0.5675(4) 0.6008(4) 0.2516(3) 0.167(2) Uani 1 1 d .
C14G C 0.7416(4) 0.7728(3) 0.2127(2) 0.0900(15) Uani 1 1 d .
H14G H 0.7794 0.8105 0.2039 0.108 Uiso 1 1 calc R
C52G C 0.5848(3) 0.4514(2) 0.0046(3) 0.0614(12) Uani 1 1 d .
H52G H 0.6444 0.4178 0.0073 0.074 Uiso 1 1 calc R
C53G C 0.4748(3) 0.5460(2) -0.0677(3) 0.0697(13) Uani 1 1 d .
H53G H 0.4574 0.5778 -0.1135 0.084 Uiso 1 1 calc R
N51G N 0.6163(5) 0.4912(4) -0.1214(4) 0.0606(17) Uani 0.50 1 d P
C51G C 0.5623(3) 0.4958(2) -0.0639(3) 0.0649(11) Uani 1 1 d .
C32G C 0.9577(4) 0.8100(3) 0.1368(3) 0.1074(17) Uani 1 1 d .
H32G H 0.9224 0.7786 0.1281 0.129 Uiso 1 1 calc R
C36G C 1.0501(4) 0.9079(3) 0.0930(4) 0.1093(18) Uani 1 1 d .
H36G H 1.0783 0.9465 0.0540 0.131 Uiso 1 1 calc R
C31G C 0.9995(3) 0.8638(3) 0.0780(3) 0.0766(13) Uani 1 1 d .
C34G C 1.0178(5) 0.8439(6) 0.2217(5) 0.144(3) Uani 1 1 d .
H34G H 1.0243 0.8373 0.2703 0.173 Uiso 1 1 calc R
C35G C 1.0607(5) 0.8975(5) 0.1632(5) 0.141(2) Uani 1 1 d .
H35G H 1.0979 0.9272 0.1718 0.169 Uiso 1 1 calc R
C33G C 0.9659(4) 0.8008(5) 0.2074(4) 0.132(2) Uani 1 1 d .
H33G H 0.9353 0.7644 0.2465 0.159 Uiso 1 1 calc R
N31G N 0.9911(3) 0.8740(3) 0.0043(3) 0.1338(17) Uani 1 1 d .
H1BO H 0.121(2) 0.378(2) 0.490(2) 0.076(13) Uiso 1 1 d .
H4AO H 0.191(2) 0.0426(18) 0.3823(17) 0.040(10) Uiso 1 1 d .
H4BO H 0.355(3) 0.325(2) 0.249(2) 0.098(14) Uiso 1 1 d .
H1AO H 0.298(3) 0.063(2) 0.114(2) 0.092(15) Uiso 1 1 d .

loop_
_atom_site_aniso_label
_atom_site_aniso_U_11
_atom_site_aniso_U_22
_atom_site_aniso_U_33
_atom_site_aniso_U_23
_atom_site_aniso_U_13
_atom_site_aniso_U_12
O1A 0.0232(12) 0.0275(10) 0.0272(12) -0.0045(9) -0.0028(9) -0.0008(9)
O4B 0.0259(11) 0.0341(11) 0.0293(12) -0.0103(9) -0.0074(9) -0.0064(8)
O2A 0.0233(10) 0.0227(9) 0.0284(12) -0.0024(8) -0.0047(9) -0.0054(8)
O4A 0.0278(11) 0.0240(11) 0.0286(12) -0.0114(9) -0.0069(9) -0.0037(9)
O6B 0.0329(11) 0.0365(11) 0.0198(11) -0.0115(9) -0.0001(9) -0.0072(9)
O5A 0.0292(11) 0.0214(9) 0.0281(12) -0.0072(8) -0.0088(9) -0.0052(8)
O1B 0.0285(12) 0.0300(11) 0.0251(12) -0.0074(10) -0.0064(9) -0.0064(8)
O2B 0.0264(11) 0.0232(9) 0.0325(12) -0.0060(8) -0.0057(9) -0.0096(8)
O3A 0.0321(11) 0.0261(10) 0.0214(11) -0.0088(8) 0.0090(9) -0.0111(8)
O6A 0.0228(11) 0.0354(10) 0.0247(12) -0.0151(9) 0.0000(8) -0.0080(8)
O3B 0.0345(11) 0.0279(10) 0.0199(11) -0.0047(8) -0.0030(9) -0.0143(8)
O5B 0.0258(11) 0.0339(11) 0.0359(13) -0.0152(9) -0.0056(9) -0.0073(9)
C75B 0.0225(15) 0.0268(14) 0.0201(16) -0.0049(12) -0.0028(12) -0.0104(11)
C32B 0.0211(16) 0.0246(14) 0.0228(17) -0.0045(12) -0.0008(12) -0.0098(12)
C35B 0.0271(17) 0.0300(15) 0.0248(17) -0.0079(13) -0.0077(13) -0.0122(12)
C46A 0.0235(16) 0.0229(14) 0.0173(16) -0.0098(12) -0.0011(12) -0.0061(12)
C31A 0.0205(15) 0.0199(13) 0.0230(17) -0.0041(12) -0.0023(12) -0.0081(11)
C76A 0.0324(17) 0.0180(13) 0.0265(17) -0.0090(12) -0.0061(13) -0.0015(12)
C41A 0.0252(16) 0.0232(14) 0.0177(16) -0.0102(12) 0.0016(12) -0.0067(11)
C31B 0.0254(16) 0.0255(14) 0.0225(17) 0.0002(12) -0.0083(13) -0.0139(12)
C22B 0.0268(16) 0.0302(15) 0.0184(16) -0.0127(12) 0.0034(12) -0.0104(12)
C42B 0.0190(15) 0.0259(14) 0.0236(17) -0.0071(13) -0.0038(12) -0.0098(11)
C36A 0.0300(16) 0.0195(13) 0.0176(16) -0.0015(12) -0.0006(12) -0.0135(12)
C2B 0.0241(16) 0.0198(14) 0.0266(18) -0.0080(12) -0.0055(13) -0.0022(11)
C56A 0.0216(15) 0.0227(14) 0.0205(16) -0.0014(12) -0.0029(12) -0.0062(11)
C34A 0.0335(17) 0.0183(14) 0.0306(19) -0.0045(13) -0.0072(14) -0.0067(12)
C51A 0.0248(16) 0.0220(14) 0.0195(16) 0.0002(12) -0.0029(12) -0.0086(12)
C21B 0.0265(16) 0.0300(15) 0.0206(17) -0.0139(13) 0.0024(12) -0.0059(13)
C32A 0.0241(15) 0.0226(14) 0.0199(16) -0.0053(12) 0.0000(12) -0.0117(12)
C41B 0.0212(15) 0.0267(15) 0.0257(18) -0.0092(13) -0.0058(12) -0.0063(12)
C75A 0.0293(16) 0.0240(14) 0.0162(16) -0.0036(12) -0.0011(12) -0.0100(12)
C2A 0.0264(16) 0.0333(16) 0.0213(17) -0.0096(13) -0.0027(13) -0.0064(13)
C74A 0.0250(15) 0.0273(14) 0.0193(16) -0.0087(12) 0.0004(12) -0.0088(12)
C42A 0.0304(17) 0.0207(14) 0.0220(17) -0.0060(12) -0.0030(13) -0.0044(12)
C35A 0.0359(17) 0.0256(15) 0.0225(17) -0.0010(13) -0.0093(13) -0.0137(13)
C1A 0.0244(16) 0.0222(14) 0.0221(17) -0.0079(13) -0.0043(13) -0.0046(12)
C34B 0.0253(16) 0.0298(15) 0.0333(19) -0.0052(14) -0.0101(14) -0.0103(13)
C77B 0.0278(16) 0.0279(14) 0.0228(17) -0.0021(12) -0.0055(13) -0.0098(12)
C78A 0.0260(16) 0.0259(14) 0.0200(16) -0.0066(12) -0.0034(12) -0.0068(12)
C13A 0.0386(18) 0.0263(15) 0.0323(19) -0.0145(14) 0.0077(15) -0.0102(14)
C1B 0.0226(16) 0.0190(13) 0.0293(18) -0.0117(12) -0.0076(13) -0.0012(11)
C11A 0.0260(16) 0.0276(15) 0.0167(16) -0.0093(12) 0.0036(12) -0.0078(12)
C44A 0.0257(16) 0.0282(15) 0.0309(18) -0.0089(14) -0.0021(14) -0.0136(12)
C6A 0.0211(15) 0.0257(14) 0.0214(17) -0.0089(12) -0.0039(12) -0.0061(12)
C6B 0.0252(16) 0.0233(14) 0.0256(17) -0.0129(12) -0.0013(13) -0.0011(12)
C51B 0.0300(17) 0.0278(15) 0.0178(16) -0.0085(12) 0.0035(12) -0.0142(13)
C56B 0.0288(16) 0.0231(14) 0.0240(17) -0.0058(12) 0.0036(13) -0.0065(12)
C52B 0.0273(16) 0.0282(15) 0.0172(16) -0.0111(12) 0.0017(12) -0.0065(12)
C43A 0.0278(16) 0.0293(15) 0.0306(18) -0.0115(14) -0.0077(13) -0.0059(13)
C72B 0.0269(17) 0.0529(19) 0.0242(18) -0.0226(15) 0.0011(13) -0.0073(14)
C77A 0.0304(17) 0.0276(15) 0.0241(17) -0.0118(13) -0.0040(13) -0.0049(12)
C76B 0.0340(17) 0.0344(16) 0.0187(17) -0.0030(13) -0.0069(13) -0.0154(13)
C26A 0.0283(16) 0.0276(15) 0.0182(16) -0.0052(12) -0.0033(13) -0.0076(12)
C3B 0.0331(18) 0.0377(16) 0.0206(17) -0.0095(13) -0.0018(14) -0.0040(13)
C26B 0.0332(17) 0.0369(17) 0.0253(18) -0.0167(14) 0.0065(13) -0.0156(14)
C33A 0.0279(16) 0.0185(14) 0.0301(18) -0.0070(12) -0.0002(13) -0.0087(12)
C71A 0.0311(17) 0.0293(15) 0.0180(16) -0.0051(12) -0.0029(13) -0.0042(12)
C74B 0.0234(16) 0.0313(15) 0.0258(17) -0.0101(13) 0.0007(13) -0.0095(12)
C36B 0.0263(16) 0.0228(14) 0.0211(17) -0.0024(12) -0.0013(13) -0.0132(12)
C5B 0.0224(16) 0.0347(16) 0.035(2) -0.0117(14) -0.0002(14) -0.0032(12)
C45A 0.0300(16) 0.0208(14) 0.0223(17) -0.0057(12) -0.0024(13) -0.0079(12)
C43B 0.0323(17) 0.0356(16) 0.0250(18) -0.0092(13) -0.0060(13) -0.0137(13)
C33B 0.0235(16) 0.0237(14) 0.0330(18) -0.0081(13) 0.0007(13) -0.0080(12)
C72A 0.0221(15) 0.0289(15) 0.0215(16) -0.0054(12) -0.0003(12) -0.0063(12)
C71B 0.0273(16) 0.0254(14) 0.0246(17) -0.0078(12) -0.0046(13) -0.0033(12)
C21A 0.0353(17) 0.0221(14) 0.0229(17) -0.0060(12) -0.0048(14) -0.0097(12)
C45B 0.043(2) 0.0351(17) 0.042(2) -0.0134(16) -0.0029(16) -0.0215(14)
C25B 0.049(2) 0.0299(16) 0.0277(19) -0.0108(14) 0.0024(15) -0.0183(15)
C23B 0.0298(17) 0.0371(17) 0.0295(18) -0.0123(14) -0.0034(14) -0.0107(14)
C3A 0.0320(18) 0.0382(17) 0.0224(18) -0.0001(14) -0.0016(14) -0.0053(14)
C55A 0.0277(17) 0.0298(15) 0.0273(18) -0.0042(13) -0.0050(14) -0.0087(13)
C78B 0.0256(16) 0.0284(15) 0.0271(18) -0.0131(13) 0.0006(13) -0.0022(12)
C16A 0.0248(16) 0.0247(14) 0.0163(16) -0.0081(12) 0.0048(12) -0.0086(12)
C73A 0.0285(16) 0.0282(15) 0.0248(18) -0.0073(13) 0.0014(13) -0.0041(12)
C14A 0.0340(18) 0.0380(17) 0.0267(18) -0.0155(14) 0.0077(14) -0.0187(14)
C54A 0.0229(17) 0.0428(17) 0.0314(19) -0.0034(15) -0.0049(14) -0.0115(13)
C12B 0.0247(16) 0.0376(17) 0.0224(18) -0.0027(14) -0.0028(13) -0.0099(13)
C46B 0.0389(18) 0.0310(16) 0.0280(19) -0.0051(14) -0.0046(14) -0.0169(13)
C5A 0.0263(17) 0.0354(16) 0.0272(19) -0.0088(14) 0.0000(13) -0.0022(13)
C15A 0.0297(17) 0.0329(16) 0.0197(17) -0.0100(13) 0.0005(13) -0.0079(13)
C11B 0.0249(16) 0.0281(15) 0.0287(18) -0.0012(14) -0.0047(13) -0.0070(12)
C53A 0.0221(16) 0.0313(15) 0.0249(18) 0.0007(13) 0.0006(13) -0.0022(12)
C44B 0.0412(19) 0.0439(18) 0.034(2) -0.0219(16) -0.0047(15) -0.0170(15)
C24B 0.043(2) 0.0288(16) 0.0309(19) -0.0084(14) -0.0083(15) -0.0076(14)
C12A 0.0331(17) 0.0245(15) 0.0223(17) -0.0068(13) 0.0044(13) -0.0032(13)
C53B 0.0256(16) 0.0381(17) 0.0228(17) -0.0100(13) 0.0011(13) -0.0109(13)
C55B 0.0393(19) 0.0261(15) 0.0261(18) -0.0068(13) 0.0067(14) -0.0169(14)
C52A 0.0237(16) 0.0269(15) 0.0223(17) -0.0035(12) -0.0021(13) -0.0025(12)
C73B 0.0238(16) 0.0469(18) 0.0327(19) -0.0221(15) 0.0000(14) -0.0128(13)
C22A 0.0415(19) 0.0314(16) 0.0261(18) -0.0116(14) 0.0019(14) -0.0096(14)
C25A 0.0377(18) 0.0386(17) 0.0298(19) -0.0116(14) -0.0027(14) -0.0147(14)
C4A 0.0289(18) 0.0389(17) 0.031(2) -0.0004(15) -0.0072(14) 0.0034(13)
C54B 0.0337(18) 0.0389(17) 0.0255(18) -0.0115(14) 0.0052(14) -0.0217(14)
C4B 0.0245(17) 0.0472(18) 0.037(2) -0.0125(16) -0.0101(15) -0.0020(14)
C23A 0.054(2) 0.0337(17) 0.031(2) -0.0203(15) -0.0040(16) -0.0094(15)
C24A 0.056(2) 0.0312(16) 0.039(2) -0.0115(15) -0.0094(17) -0.0191(15)
C14B 0.052(2) 0.064(2) 0.028(2) 0.0067(19) -0.0082(17) -0.0118(18)
C13B 0.0353(19) 0.055(2) 0.028(2) -0.0058(16) -0.0043(15) -0.0087(15)
C16B 0.045(2) 0.0420(19) 0.036(2) -0.0024(16) -0.0079(16) -0.0111(15)
C15B 0.060(2) 0.043(2) 0.049(3) 0.0070(19) -0.0118(19) -0.0080(17)
C4G 0.064(3) 0.151(5) 0.060(4) -0.008(4) -0.006(3) 0.013(3)
N1G 0.153(5) 0.157(4) 0.146(5) -0.061(4) -0.015(4) -0.054(3)
C6G 0.066(3) 0.095(4) 0.060(3) -0.003(3) -0.019(2) 0.004(3)
C1G 0.069(3) 0.132(5) 0.083(4) -0.047(4) -0.002(3) -0.020(3)
C5G 0.053(3) 0.130(4) 0.076(4) -0.014(4) -0.006(3) 0.002(3)
C2G 0.088(4) 0.139(5) 0.060(4) 0.024(4) -0.004(3) 0.002(3)
C3G 0.095(4) 0.156(6) 0.048(4) 0.019(4) -0.004(3) 0.005(4)
C26G 0.076(3) 0.0376(18) 0.036(2) -0.0025(16) -0.021(2) -0.0190(18)
C25G 0.071(3) 0.050(2) 0.068(3) 0.005(2) -0.039(2) -0.020(2)
C22G 0.055(2) 0.0408(19) 0.045(2) -0.0044(17) -0.0206(19) -0.0010(17)
C21G 0.041(2) 0.054(2) 0.047(2) -0.0256(19) 0.0005(18) -0.0160(16)
N21G 0.069(3) 0.137(3) 0.099(3) -0.044(3) -0.001(2) -0.037(2)
C24G 0.072(3) 0.065(2) 0.068(3) 0.016(2) -0.029(2) -0.028(2)
C23G 0.075(3) 0.053(2) 0.056(3) 0.0161(19) -0.029(2) -0.023(2)
C15G 0.068(3) 0.085(3) 0.023(2) -0.011(2) -0.014(2) 0.024(3)
C13G 0.093(4) 0.094(4) 0.037(3) -0.029(2) -0.030(3) 0.043(3)
C16G 0.083(4) 0.090(3) 0.031(2) -0.008(2) -0.017(2) 0.003(3)
C11G 0.069(3) 0.107(4) 0.035(3) -0.009(2) -0.023(2) 0.031(3)
C12G 0.067(3) 0.131(5) 0.041(3) -0.010(3) -0.020(2) 0.016(3)
N11G 0.148(5) 0.178(5) 0.150(5) 0.023(4) -0.049(4) -0.049(4)
C14G 0.133(5) 0.108(4) 0.030(3) -0.013(2) -0.037(3) -0.015(3)
C52G 0.059(3) 0.0269(18) 0.109(4) -0.007(2) -0.039(3) -0.0159(17)
C53G 0.085(3) 0.041(2) 0.098(4) 0.000(2) -0.040(3) -0.036(2)
N51G 0.088(5) 0.065(4) 0.041(4) -0.023(3) 0.015(4) -0.049(3)
C51G 0.081(3) 0.042(2) 0.094(4) -0.021(2) -0.020(3) -0.038(2)
C32G 0.102(4) 0.124(4) 0.084(4) -0.027(4) 0.006(3) -0.028(3)
C36G 0.109(4) 0.120(4) 0.127(6) -0.072(4) 0.003(4) -0.045(3)
C31G 0.070(3) 0.075(3) 0.083(4) -0.035(3) 0.004(3) -0.014(2)
C34G 0.094(5) 0.236(9) 0.117(7) -0.109(7) -0.014(5) 0.004(5)
C35G 0.129(6) 0.174(7) 0.145(7) -0.099(6) -0.002(6) -0.031(5)
C33G 0.100(5) 0.207(7) 0.077(5) -0.046(4) -0.012(4) -0.008(4)
N31G 0.132(4) 0.190(5) 0.072(3) -0.036(3) -0.023(3) -0.022(3)

loop_
_atom_type_symbol
_atom_type_description
_atom_type_scat_dispersion_real
_atom_type_scat_dispersion_imag
_atom_type_scat_source
C C 0.0033 0.0016 'International Tables Vol C Tables 4.2.6.8 and 6.1.1.4'
H H 0.0000 0.0000 'International Tables Vol C Tables 4.2.6.8 and 6.1.1.4'
N N 0.0061 0.0033 'International Tables Vol C Tables 4.2.6.8 and 6.1.1.4'
O O 0.0106 0.0060 'International Tables Vol C Tables 4.2.6.8 and 6.1.1.4'

loop_
_geom_angle_atom_site_label_1
_geom_angle_atom_site_label_2
_geom_angle_atom_site_label_3
_geom_angle
_geom_angle_site_symmetry_1
C16A O2A C72A 118.46(19) .
C12B O6B C72B 117.4(2) .
C46A O5A C76A 117.12(18) .
C51B O2B C77B 118.23(18) .
C21A O3A C73A 116.72(19) .
C51A O6A C77A 117.1(2) .
C42B O3B C76B 116.6(2) .
C21B O5B C73B 118.7(2) .
C41B C75B C36B 113.8(2) .
C33B C32B C31B 118.1(2) .
C33B C32B C74B 119.7(2) .
C31B C32B C74B 122.2(2) .
C36B C35B C34B 120.4(3) .
C45A C46A O5A 122.4(2) .
C45A C46A C41A 121.5(2) .
O5A C46A C41A 116.1(2) .
O4A C31A C36A 123.0(2) .
O4A C31A C32A 115.2(2) .
C36A C31A C32A 121.8(2) .
O5A C76A C77A 108.0(2) .
C42A C41A C46A 117.4(2) .
C42A C41A C75A 120.5(2) .
C46A C41A C75A 122.0(2) .
O4B C31B C32B 122.4(2) .
O4B C31B C36B 115.8(2) .
C32B C31B C36B 121.8(2) .
C23B C22B C21B 117.4(2) .
C23B C22B C74B 120.3(2) .
C21B C22B C74B 122.3(2) .
O3B C42B C43B 122.8(2) .
O3B C42B C41B 116.5(2) .
C43B C42B C41B 120.7(2) .
C31A C36A C35A 117.9(2) .
C31A C36A C75A 122.3(2) .
C35A C36A C75A 119.8(2) .
C3B C2B C1B 118.0(3) .
C3B C2B C71B 123.4(3) .
C1B C2B C71B 118.6(2) .
C55A C56A C51A 117.8(2) .
C55A C56A C78A 120.2(2) .
C51A C56A C78A 122.0(2) .
C35A C34A C33A 119.4(2) .
O6A C51A C52A 123.4(2) .
O6A C51A C56A 115.9(2) .
C52A C51A C56A 120.6(2) .
O5B C21B C22B 115.5(2) .
O5B C21B C26B 122.7(2) .
C22B C21B C26B 121.8(2) .
C33A C32A C31A 117.7(2) .
C33A C32A C74A 123.8(2) .
C31A C32A C74A 118.5(2) .
C46B C41B C42B 117.9(2) .
C46B C41B C75B 120.2(2) .
C42B C41B C75B 121.8(2) .
C41A C75A C36A 113.4(2) .
C1A C2A C3A 117.7(2) .
C1A C2A C71A 122.4(2) .
C3A C2A C71A 119.8(2) .
C26A C74A C32A 114.6(2) .
C43A C42A C41A 121.7(2) .
C34A C35A C36A 121.6(3) .
O1A C1A C2A 122.9(2) .
O1A C1A C6A 114.9(2) .
C2A C1A C6A 122.1(2) .
C33B C34B C35B 119.8(3) .
O2B C77B C76B 107.9(2) .
C56A C78A C6A 116.0(2) .
C14A C13A C12A 119.3(2) .
O1B C1B C6B 123.2(3) .
O1B C1B C2B 114.8(2) .
C6B C1B C2B 122.0(2) .
C12A C11A C16A 117.7(2) .
C12A C11A C71A 120.5(2) .
C16A C11A C71A 121.9(2) .
C43A C44A C45A 119.6(3) .
C5A C6A C1A 118.2(2) .
C5A C6A C78A 123.6(2) .
C1A C6A C78A 118.3(2) .
C5B C6B C1B 118.1(3) .
C5B C6B C78B 119.5(3) .
C1B C6B C78B 122.4(2) .
O2B C51B C56B 123.4(2) .
O2B C51B C52B 115.4(2) .
C56B C51B C52B 121.2(2) .
C55B C56B C51B 119.0(2) .
C53B C52B C51B 117.4(2) .
C53B C52B C78B 121.0(2) .
C51B C52B C78B 121.6(2) .
C42A C43A C44A 120.0(3) .
O6B C72B C73B 109.0(2) .
O6A C77A C76A 108.9(2) .
O3B C76B C77B 109.4(2) .
C25A C26A C21A 117.9(2) .
C25A C26A C74A 120.9(2) .
C21A C26A C74A 121.3(2) .
C2B C3B C4B 121.0(3) .
C25B C26B C21B 119.1(3) .
C34A C33A C32A 121.6(2) .
C11A C71A C2A 112.6(2) .
C22B C74B C32B 113.8(2) .
C35B C36B C31B 118.5(2) .
C35B C36B C75B 122.6(2) .
C31B C36B C75B 118.9(2) .
C4B C5B C6B 121.5(3) .
C46A C45A C44A 119.7(2) .
C44B C43B C42B 119.7(3) .
C34B C33B C32B 121.5(2) .
O2A C72A C73A 107.2(2) .
C11B C71B C2B 115.9(2) .
O3A C21A C22A 123.1(3) .
O3A C21A C26A 115.7(2) .
C22A C21A C26A 121.2(2) .
C44B C45B C46B 119.2(3) .
C24B C25B C26B 120.4(3) .
C22B C23B C24B 121.6(3) .
C4A C3A C2A 121.4(3) .
C54A C55A C56A 121.5(3) .
C52B C78B C6B 112.2(2) .
C15A C16A O2A 123.0(2) .
C15A C16A C11A 121.6(2) .
O2A C16A C11A 115.4(2) .
O3A C73A C72A 107.8(2) .
C13A C14A C15A 120.2(3) .
C53A C54A C55A 119.7(3) .
O6B C12B C13B 123.0(3) .
O6B C12B C11B 116.1(2) .
C13B C12B C11B 120.9(3) .
C41B C46B C45B 121.7(3) .
C6A C5A C4A 121.0(3) .
C16A C15A C14A 119.1(3) .
C16B C11B C12B 117.3(3) .
C16B C11B C71B 120.2(3) .
C12B C11B C71B 122.5(2) .
C52A C53A C54A 120.4(3) .
C45B C44B C43B 120.6(3) .
C25B C24B C23B 119.6(3) .
C11A C12A C13A 122.1(3) .
C54B C53B C52B 122.3(3) .
C54B C55B C56B 121.0(2) .
C53A C52A C51A 119.9(3) .
O5B C73B C72B 107.0(2) .
C23A C22A C21A 119.4(3) .
C26A C25A C24A 121.7(3) .
C3A C4A C5A 119.6(2) .
C53B C54B C55B 119.1(3) .
C5B C4B C3B 119.4(3) .
C24A C23A C22A 120.6(3) .
C23A C24A C25A 119.2(3) .
C15B C14B C13B 120.6(3) .
C12B C13B C14B 120.0(3) .
C15B C16B C11B 122.3(3) .
C14B C15B C16B 118.9(3) .
C5G C4G C3G 120.7(6) .
C1G C6G C5G 120.9(5) .
C2G C1G C6G 119.5(5) .
C2G C1G N1G 117.1(6) .
C6G C1G N1G 123.3(6) .
C4G C5G C6G 119.6(6) .
C3G C2G C1G 119.2(6) .
C2G C3G C4G 120.1(5) .
C25G C26G C21G 122.3(3) .
C26G C25G C24G 120.1(3) .
C23G C22G C21G 120.0(3) .
C26G C21G C22G 117.7(3) .
C26G C21G N21G 121.0(3) .
C22G C21G N21G 121.2(3) .
C23G C24G C25G 118.9(4) .
C24G C23G C22G 120.9(4) .
C16G C15G C14G 119.4(4) .
C12G C13G C14G 121.3(5) .
C15G C16G C11G 124.1(5) .
C12G C11G C16G 115.5(5) .
C12G C11G N11G 123.9(5) .
C16G C11G N11G 120.5(5) .
C13G C12G C11G 124.1(5) .
C13G C14G C15G 115.6(5) .
C53G C52G C51G 122.8(4) 2_665
C52G C53G C51G 118.8(4) 2_665
N51G C51G C52G 122.6(5) .
N51G C51G C53G 119.0(6) .
C52G C51G C53G 118.4(4) .
C33G C32G C31G 121.9(6) .
C31G C36G C35G 121.5(6) .
C36G C31G C32G 117.1(6) .
C36G C31G N31G 120.5(5) .
C32G C31G N31G 122.3(5) .
C33G C34G C35G 118.2(8) .
C36G C35G C34G 120.7(7) .
C34G C33G C32G 120.5(7) .

loop_
_geom_bond_atom_site_label_1
_geom_bond_atom_site_label_2
_geom_bond_distance
_geom_bond_site_symmetry_2
O1A C1A 1.376(3) .
O4B C31B 1.383(3) .
O2A C16A 1.388(3) .
O2A C72A 1.434(3) .
O4A C31A 1.368(3) .
O6B C12B 1.379(3) .
O6B C72B 1.436(3) .
O5A C46A 1.391(3) .
O5A C76A 1.444(3) .
O1B C1B 1.373(3) .
O2B C51B 1.386(3) .
O2B C77B 1.439(3) .
O3A C21A 1.381(3) .
O3A C73A 1.436(3) .
O6A C51A 1.376(3) .
O6A C77A 1.434(3) .
O3B C42B 1.384(3) .
O3B C76B 1.432(3) .
O5B C21B 1.387(3) .
O5B C73B 1.445(3) .
C75B C41B 1.504(4) .
C75B C36B 1.530(3) .
C32B C33B 1.386(4) .
C32B C31B 1.391(3) .
C32B C74B 1.519(4) .
C35B C36B 1.388(4) .
C35B C34B 1.395(4) .
C46A C45A 1.383(3) .
C46A C41A 1.392(3) .
C31A C36A 1.393(4) .
C31A C32A 1.414(3) .
C76A C77A 1.484(4) .
C41A C42A 1.388(4) .
C41A C75A 1.515(3) .
C31B C36B 1.400(4) .
C22B C23B 1.386(4) .
C22B C21B 1.390(4) .
C22B C74B 1.517(3) .
C42B C43B 1.390(4) .
C42B C41B 1.392(4) .
C36A C35A 1.396(3) .
C36A C75A 1.517(3) .
C2B C3B 1.386(4) .
C2B C1B 1.405(4) .
C2B C71B 1.512(4) .
C56A C55A 1.392(4) .
C56A C51A 1.398(4) .
C56A C78A 1.501(4) .
C34A C35A 1.383(4) .
C34A C33A 1.383(4) .
C51A C52A 1.397(4) .
C21B C26B 1.392(4) .
C32A C33A 1.391(3) .
C32A C74A 1.515(4) .
C41B C46B 1.386(3) .
C2A C1A 1.389(4) .
C2A C3A 1.396(3) .
C2A C71A 1.523(4) .
C74A C26A 1.507(3) .
C42A C43A 1.378(4) .
C1A C6A 1.406(4) .
C34B C33B 1.378(4) .
C77B C76B 1.493(4) .
C78A C6A 1.514(4) .
C13A C14A 1.384(4) .
C13A C12A 1.386(4) .
C1B C6B 1.389(4) .
C11A C12A 1.383(3) .
C11A C16A 1.403(4) .
C11A C71A 1.510(4) .
C44A C43A 1.382(4) .
C44A C45A 1.387(4) .
C6A C5A 1.385(3) .
C6B C5B 1.388(4) .
C6B C78B 1.521(4) .
C51B C56B 1.393(3) .
C51B C52B 1.407(3) .
C56B C55B 1.389(4) .
C52B C53B 1.391(4) .
C52B C78B 1.512(3) .
C72B C73B 1.482(4) .
C26A C25A 1.389(4) .
C26A C21A 1.392(4) .
C3B C4B 1.394(4) .
C26B C25B 1.380(4) .
C5B C4B 1.380(4) .
C43B C44B 1.379(4) .
C72A C73A 1.492(3) .
C71B C11B 1.500(4) .
C21A C22A 1.392(4) .
C45B C44B 1.373(4) .
C45B C46B 1.388(4) .
C25B C24B 1.376(4) .
C23B C24B 1.390(4) .
C3A C4A 1.386(4) .
C55A C54A 1.386(4) .
C16A C15A 1.379(4) .
C14A C15A 1.402(4) .
C54A C53A 1.378(4) .
C12B C13B 1.387(4) .
C12B C11B 1.404(4) .
C5A C4A 1.390(4) .
C11B C16B 1.396(4) .
C53A C52A 1.377(4) .
C53B C54B 1.381(4) .
C55B C54B 1.383(4) .
C22A C23A 1.384(4) .
C25A C24A 1.391(4) .
C23A C24A 1.377(4) .
C14B C15B 1.379(5) .
C14B C13B 1.387(4) .
C16B C15B 1.389(4) .
C4G C5G 1.330(6) .
C4G C3G 1.402(7) .
N1G C1G 1.394(6) .
C6G C1G 1.381(6) .
C6G C5G 1.382(6) .
C1G C2G 1.376(7) .
C2G C3G 1.374(8) .
C26G C25G 1.350(5) .
C26G C21G 1.376(4) .
C25G C24G 1.387(5) .
C22G C23G 1.379(5) .
C22G C21G 1.400(5) .
C21G N21G 1.464(4) .
C24G C23G 1.373(5) .
C15G C16G 1.367(6) .
C15G C14G 1.439(6) .
C13G C12G 1.349(6) .
C13G C14G 1.410(6) .
C16G C11G 1.379(6) .
C11G C12G 1.365(6) .
C11G N11G 1.509(7) .
C52G C53G 1.360(6) 2_665
C52G C51G 1.392(6) .
C53G C52G 1.360(6) 2_665
C53G C51G 1.399(5) .
N51G C51G 1.242(6) .
C32G C33G 1.375(7) .
C32G C31G 1.385(6) .
C36G C31G 1.376(6) .
C36G C35G 1.376(8) .
C31G N31G 1.431(6) .
C34G C33G 1.372(8) .
C34G C35G 1.388(9) .
